data_7045669
loop_
_publ_author_name
'Kovalenko, Anton D.'
'Bushmarinov, Ivan S.'
'Burlov, Anatoly D.'
'Lepnev, Leonid'
'Ilina, Elena G.'
'Utochnikova, Valentina V.'

_publ_section_title
;
 The peculiarities of complex formation and energy transfer processes in
 lanthanide complexes with 2-(tosylamino)-benzylidene-N-benzoylhydrazone
;
_journal_name_full 'Dalton Transactions'
_journal_paper_doi 10.1039/C7DT04387B
_journal_year 2018
_chemical_formula_moiety 'C42 H36 Lu N6 O6 S2, Cl'
_chemical_formula_sum 'C42 H36 Cl Lu N6 O6 S2'
_chemical_formula_weight 995.31
_chemical_name_systematic 'lutetium 2-(tosylamino)benzylidene-N-benzoylhydrazonate'
_space_group_crystal_system triclinic
_space_group_IT_number 2
_space_group_name_Hall '-P 1'
_space_group_name_H-M_alt 'P -1'
_symmetry_space_group_name_Hall '-P 1'
_symmetry_space_group_name_H-M 'P -1'
_atom_sites_solution_hydrogens mixed
_atom_sites_solution_primary direct
_audit_creation_date 2017-06-06
_audit_creation_method
;
Olex2 1.2
(compiled 2017.01.04 svn.r3372 for OlexSys, GUI svn.r5292)
;
_audit_update_record
;
2017-06-16 deposited with the CCDC.
2018-02-19 downloaded from the CCDC.
;
_cell_angle_alpha 87.312(2)
_cell_angle_beta 73.030(2)
_cell_angle_gamma 85.7230(10)
_cell_formula_units_Z 2
_cell_length_a 10.6091(7)
_cell_length_b 11.4231(7)
_cell_length_c 17.4138(11)
_cell_measurement_reflns_used 4877
_cell_measurement_temperature 120
_cell_measurement_theta_max 30.554
_cell_measurement_theta_min 2.446
_cell_volume 2012.1(2)
_computing_cell_refinement 'SAINT v8.34A (Bruker, 2013)'
_computing_data_reduction 'SAINT v8.34A (Bruker, 2013)'
_computing_molecular_graphics 'Olex2 (Dolomanov et al., 2009)'
_computing_publication_material 'Olex2 (Dolomanov et al., 2009)'
_computing_structure_refinement 'ShelXL (Sheldrick, 2015)'
_computing_structure_solution 'ShelXT (Sheldrick, 2015)'
_diffrn_ambient_temperature 120
_diffrn_detector_area_resol_mean 8
_diffrn_measured_fraction_theta_full 1.000
_diffrn_measured_fraction_theta_max 1.000
_diffrn_measurement_device_type 'Bruker APEX-II CCD'
_diffrn_measurement_method '\f and \w scans'
_diffrn_radiation_monochromator graphite
_diffrn_radiation_type MoK\a
_diffrn_radiation_wavelength 0.71073
_diffrn_reflns_av_R_equivalents 0.0546
_diffrn_reflns_av_unetI/netI 0.0775
_diffrn_reflns_Laue_measured_fraction_full 1.000
_diffrn_reflns_Laue_measured_fraction_max 1.000
_diffrn_reflns_limit_h_max 13
_diffrn_reflns_limit_h_min -13
_diffrn_reflns_limit_k_max 14
_diffrn_reflns_limit_k_min -13
_diffrn_reflns_limit_l_max 21
_diffrn_reflns_limit_l_min -21
_diffrn_reflns_number 20050
_diffrn_reflns_point_group_measured_fraction_full 1.000
_diffrn_reflns_point_group_measured_fraction_max 1.000
_diffrn_reflns_theta_full 25.242
_diffrn_reflns_theta_max 26.371
_diffrn_reflns_theta_min 1.788
_diffrn_source 'sealed tube'
_diffrn_standards_number 0
_exptl_absorpt_coefficient_mu 2.680
_exptl_absorpt_correction_T_max 0.4330
_exptl_absorpt_correction_T_min 0.3561
_exptl_absorpt_correction_type multi-scan
_exptl_absorpt_process_details
'SADABS-2014/5 (Bruker,2014/5) was used for absorption correction. wR2(int) was 0.0640 before and 0.0506 after correction. The Ratio of minimum to maximum transmission is 0.8224. The \l/2 correction factor is Not present.'
_exptl_crystal_colour yellow
_exptl_crystal_colour_primary yellow
_exptl_crystal_density_diffrn 1.643
_exptl_crystal_description irregular
_exptl_crystal_F_000 996
_exptl_crystal_recrystallization_method 'crystallized from ???'
_exptl_crystal_size_max 0.21
_exptl_crystal_size_mid 0.2
_exptl_crystal_size_min 0.15
_refine_diff_density_max 1.806
_refine_diff_density_min -1.162
_refine_diff_density_rms 0.149
_refine_ls_extinction_method none
_refine_ls_goodness_of_fit_ref 1.048
_refine_ls_hydrogen_treatment mixed
_refine_ls_matrix_type full
_refine_ls_number_parameters 533
_refine_ls_number_reflns 8227
_refine_ls_number_restraints 2
_refine_ls_restrained_S_all 1.048
_refine_ls_R_factor_all 0.0654
_refine_ls_R_factor_gt 0.0451
_refine_ls_shift/su_max 0.001
_refine_ls_shift/su_mean 0.000
_refine_ls_structure_factor_coef Fsqd
_refine_ls_weighting_details 'w=1/[\s^2^(Fo^2^)+(0.0350P)^2^] where P=(Fo^2^+2Fc^2^)/3'
_refine_ls_weighting_scheme calc
_refine_ls_wR_factor_gt 0.0816
_refine_ls_wR_factor_ref 0.0886
_reflns_Friedel_coverage 0.000
_reflns_number_gt 6591
_reflns_number_total 8227
_reflns_threshold_expression 'I > 2\s(I)'
_cod_data_source_file c7dt04387b2.cif
_cod_data_source_block a
_cod_database_code 7045669
_shelx_shelxl_version_number 2014/7
_shelx_space_group_comment
;
The symmetry employed for this shelxl refinement is uniquely defined
by the following loop, which should always be used as a source of
symmetry information in preference to the above space-group names.
They are only intended as comments.
;
_olex2_refinement_description
;
1. Fixed Uiso
 At 1.2 times of:
  All C(H) groups
 At 1.5 times of:
  All C(H,H,H) groups
2. Restrained distances
 N41-H41
 0.9 with sigma of 0.02
 N17-H17
 0.9 with sigma of 0.02
3.a Aromatic/amide H refined with riding coordinates:
 C2(H2), C3(H3), C5(H5), C6(H6), C10(H10), C11(H11), C12(H12), C13(H13),
 C15(H15), C20(H20), C21(H21), C22(H22), C23(H23), C24(H24), C26(H26), C27(H27),
  C29(H29), C30(H30), C34(H34), C35(H35), C36(H36), C37(H37), C39(H39),
 C44(H44), C45(H45), C46(H46), C47(H47), C48(H48)
3.b Idealised Me refined as rotating group:
 C7(H7A,H7B,H7C), C31(H31A,H31B,H31C)
;
_olex2_exptl_crystal_mounting_method 'mounted on a needle'
_olex2_submission_special_instructions 'No special instructions were received'

loop_
_space_group_symop_operation_xyz
'x, y, z'
'-x, -y, -z'

loop_
_atom_site_label
_atom_site_type_symbol
_atom_site_fract_x
_atom_site_fract_y
_atom_site_fract_z
_atom_site_U_iso_or_equiv
_atom_site_adp_type
_atom_site_occupancy
_atom_site_site_symmetry_order
_atom_site_calc_flag
_atom_site_refinement_flags_posn
Lu1 Lu 0.54506(2) 0.25850(2) 0.22936(2) 0.01830(8) Uani 1 1 d .
S1 S 0.30414(14) 0.21999(11) 0.36798(8) 0.0229(3) Uani 1 1 d .
S2 S 0.73311(13) 0.30639(11) 0.32254(8) 0.0210(3) Uani 1 1 d .
O1 O 0.4271(3) 0.1451(3) 0.3348(2) 0.0231(8) Uani 1 1 d .
O2 O 0.1838(4) 0.1649(3) 0.3744(2) 0.0308(9) Uani 1 1 d .
O3 O 0.6964(3) 0.3042(3) 0.1129(2) 0.0229(8) Uani 1 1 d .
O4 O 0.6127(3) 0.3725(3) 0.3142(2) 0.0223(8) Uani 1 1 d .
O5 O 0.8481(4) 0.3720(3) 0.3028(2) 0.0275(9) Uani 1 1 d .
O6 O 0.4226(3) 0.1941(3) 0.1556(2) 0.0223(8) Uani 1 1 d .
N8 N 0.3343(4) 0.3319(4) 0.3103(2) 0.0200(10) Uani 1 1 d .
N16 N 0.4960(4) 0.4499(4) 0.1745(2) 0.0198(10) Uani 1 1 d .
N17 N 0.5963(4) 0.4829(4) 0.1071(3) 0.0238(10) Uani 1 1 d D
H17 H 0.597(6) 0.560(2) 0.094(4) 0.06(2) Uiso 1 1 d D
N32 N 0.7355(4) 0.1974(4) 0.2694(2) 0.0195(10) Uani 1 1 d .
N40 N 0.6184(4) 0.0610(3) 0.1812(2) 0.0172(9) Uani 1 1 d .
N41 N 0.5293(4) 0.0158(4) 0.1460(3) 0.0218(10) Uani 1 1 d D
H41 H 0.551(5) -0.058(2) 0.135(3) 0.032(17) Uiso 1 1 d D
C1 C 0.3022(5) 0.2562(5) 0.4658(3) 0.0229(12) Uani 1 1 d .
C2 C 0.2450(5) 0.1804(5) 0.5286(3) 0.0292(14) Uani 1 1 d .
H2 H 0.2029 0.1140 0.5195 0.035 Uiso 1 1 calc R
C3 C 0.2503(6) 0.2034(5) 0.6050(3) 0.0295(14) Uani 1 1 d .
H3 H 0.2140 0.1502 0.6481 0.035 Uiso 1 1 calc R
C4 C 0.3075(5) 0.3022(5) 0.6204(3) 0.0265(13) Uani 1 1 d .
C5 C 0.3614(5) 0.3767(5) 0.5562(3) 0.0252(12) Uani 1 1 d .
H5 H 0.4004 0.4447 0.5656 0.030 Uiso 1 1 calc R
C6 C 0.3607(5) 0.3556(5) 0.4787(3) 0.0264(13) Uani 1 1 d .
H6 H 0.3992 0.4078 0.4355 0.032 Uiso 1 1 calc R
C7 C 0.3081(6) 0.3290(5) 0.7045(3) 0.0405(16) Uani 1 1 d .
H7A H 0.3741 0.3858 0.7018 0.061 Uiso 1 1 calc GR
H7B H 0.3299 0.2565 0.7316 0.061 Uiso 1 1 calc GR
H7C H 0.2206 0.3620 0.7346 0.061 Uiso 1 1 calc GR
C9 C 0.2436(5) 0.4280(4) 0.3157(3) 0.0204(12) Uani 1 1 d .
C10 C 0.1202(5) 0.4393(5) 0.3742(3) 0.0277(13) Uani 1 1 d .
H10 H 0.0947 0.3778 0.4130 0.033 Uiso 1 1 calc R
C11 C 0.0354(5) 0.5371(5) 0.3767(4) 0.0320(14) Uani 1 1 d .
H11 H -0.0473 0.5420 0.4171 0.038 Uiso 1 1 calc R
C12 C 0.0694(5) 0.6287(5) 0.3208(4) 0.0318(14) Uani 1 1 d .
H12 H 0.0106 0.6961 0.3226 0.038 Uiso 1 1 calc R
C13 C 0.1879(5) 0.6205(5) 0.2636(3) 0.0268(13) Uani 1 1 d .
H13 H 0.2108 0.6827 0.2249 0.032 Uiso 1 1 calc R
C14 C 0.2773(5) 0.5229(4) 0.2600(3) 0.0210(12) Uani 1 1 d .
C15 C 0.3987(5) 0.5282(5) 0.1939(3) 0.0227(12) Uani 1 1 d .
H15 H 0.4073 0.5977 0.1611 0.027 Uiso 1 1 calc R
C18 C 0.6952(5) 0.4023(4) 0.0777(3) 0.0215(12) Uani 1 1 d .
C19 C 0.7989(5) 0.4321(4) 0.0039(3) 0.0229(12) Uani 1 1 d .
C20 C 0.7821(6) 0.5228(5) -0.0497(3) 0.0292(13) Uani 1 1 d .
H20 H 0.7008 0.5688 -0.0391 0.035 Uiso 1 1 calc R
C21 C 0.8838(6) 0.5458(5) -0.1184(3) 0.0348(15) Uani 1 1 d .
H21 H 0.8722 0.6073 -0.1549 0.042 Uiso 1 1 calc R
C22 C 1.0027(6) 0.4787(5) -0.1337(4) 0.0358(15) Uani 1 1 d .
H22 H 1.0723 0.4946 -0.1807 0.043 Uiso 1 1 calc R
C23 C 1.0205(6) 0.3897(5) -0.0815(3) 0.0315(14) Uani 1 1 d .
H23 H 1.1023 0.3445 -0.0920 0.038 Uiso 1 1 calc R
C24 C 0.9187(5) 0.3665(5) -0.0135(3) 0.0262(13) Uani 1 1 d .
H24 H 0.9309 0.3041 0.0222 0.031 Uiso 1 1 calc R
C25 C 0.7033(5) 0.2574(4) 0.4237(3) 0.0209(12) Uani 1 1 d .
C26 C 0.6355(5) 0.1579(5) 0.4512(3) 0.0244(12) Uani 1 1 d .
H26 H 0.6058 0.1140 0.4156 0.029 Uiso 1 1 calc R
C27 C 0.6111(5) 0.1228(5) 0.5311(3) 0.0265(13) Uani 1 1 d .
H27 H 0.5647 0.0542 0.5497 0.032 Uiso 1 1 calc R
C28 C 0.6529(6) 0.1855(5) 0.5850(3) 0.0274(13) Uani 1 1 d .
C29 C 0.7200(6) 0.2851(5) 0.5554(3) 0.0312(14) Uani 1 1 d .
H29 H 0.7479 0.3305 0.5911 0.037 Uiso 1 1 calc R
C30 C 0.7476(6) 0.3204(5) 0.4754(3) 0.0275(13) Uani 1 1 d .
H30 H 0.7966 0.3875 0.4562 0.033 Uiso 1 1 calc R
C31 C 0.6275(7) 0.1471(5) 0.6717(3) 0.0402(16) Uani 1 1 d .
H31A H 0.5634 0.0864 0.6846 0.060 Uiso 1 1 calc GR
H31B H 0.5923 0.2146 0.7059 0.060 Uiso 1 1 calc GR
H31C H 0.7104 0.1153 0.6810 0.060 Uiso 1 1 calc GR
C33 C 0.8362(5) 0.1085(4) 0.2565(3) 0.0197(11) Uani 1 1 d .
C34 C 0.9451(5) 0.1090(5) 0.2861(3) 0.0274(13) Uani 1 1 d .
H34 H 0.9520 0.1726 0.3176 0.033 Uiso 1 1 calc R
C35 C 1.0433(5) 0.0189(5) 0.2705(3) 0.0319(14) Uani 1 1 d .
H35 H 1.1168 0.0223 0.2909 0.038 Uiso 1 1 calc R
C36 C 1.0360(5) -0.0755(5) 0.2260(3) 0.0274(13) Uani 1 1 d .
H36 H 1.1036 -0.1371 0.2156 0.033 Uiso 1 1 calc R
C37 C 0.9295(5) -0.0793(5) 0.1967(3) 0.0248(13) Uani 1 1 d .
H37 H 0.9245 -0.1440 0.1657 0.030 Uiso 1 1 calc R
C38 C 0.8269(5) 0.0106(4) 0.2115(3) 0.0216(12) Uani 1 1 d .
C39 C 0.7199(5) -0.0096(5) 0.1792(3) 0.0212(12) Uani 1 1 d .
H39 H 0.7247 -0.0824 0.1539 0.025 Uiso 1 1 calc R
C42 C 0.4341(5) 0.0888(5) 0.1338(3) 0.0218(12) Uani 1 1 d .
C43 C 0.3407(5) 0.0446(5) 0.0946(3) 0.0235(12) Uani 1 1 d .
C44 C 0.3519(6) -0.0693(5) 0.0671(4) 0.0362(15) Uani 1 1 d .
H44 H 0.4207 -0.1230 0.0741 0.043 Uiso 1 1 calc R
C45 C 0.2649(6) -0.1039(6) 0.0302(4) 0.0435(17) Uani 1 1 d .
H45 H 0.2728 -0.1822 0.0124 0.052 Uiso 1 1 calc R
C46 C 0.1663(6) -0.0280(6) 0.0182(4) 0.0422(17) Uani 1 1 d .
H46 H 0.1060 -0.0531 -0.0076 0.051 Uiso 1 1 calc R
C47 C 0.1553(6) 0.0858(6) 0.0441(4) 0.0437(17) Uani 1 1 d .
H47 H 0.0878 0.1395 0.0353 0.052 Uiso 1 1 calc R
C48 C 0.2418(6) 0.1220(5) 0.0826(4) 0.0359(15) Uani 1 1 d .
H48 H 0.2333 0.2002 0.1007 0.043 Uiso 1 1 calc R
Cl1 Cl 0.61256(15) 0.74728(12) 0.10515(9) 0.0362(4) Uani 1 1 d .

loop_
_atom_site_aniso_label
_atom_site_aniso_U_11
_atom_site_aniso_U_22
_atom_site_aniso_U_33
_atom_site_aniso_U_23
_atom_site_aniso_U_13
_atom_site_aniso_U_12
Lu1 0.02333(13) 0.01443(12) 0.01675(12) -0.00349(8) -0.00517(9) 0.00077(8)
S1 0.0282(8) 0.0171(7) 0.0220(7) -0.0014(5) -0.0045(6) -0.0036(6)
S2 0.0268(7) 0.0165(7) 0.0207(7) -0.0021(5) -0.0082(6) -0.0027(6)
O1 0.033(2) 0.016(2) 0.0178(19) -0.0013(15) -0.0039(17) -0.0007(16)
O2 0.032(2) 0.030(2) 0.031(2) -0.0018(18) -0.0070(19) -0.0106(18)
O3 0.027(2) 0.016(2) 0.022(2) -0.0002(16) -0.0031(17) 0.0043(16)
O4 0.035(2) 0.0139(19) 0.020(2) -0.0031(15) -0.0120(17) 0.0003(16)
O5 0.030(2) 0.028(2) 0.025(2) 0.0028(17) -0.0090(18) -0.0092(17)
O6 0.031(2) 0.0135(19) 0.025(2) -0.0018(15) -0.0115(17) -0.0002(16)
N8 0.021(2) 0.018(2) 0.020(2) -0.0025(18) -0.0041(19) -0.0012(18)
N16 0.022(2) 0.017(2) 0.018(2) -0.0030(18) -0.002(2) 0.0007(19)
N17 0.028(3) 0.019(3) 0.021(3) -0.002(2) -0.002(2) 0.000(2)
N32 0.021(2) 0.020(2) 0.019(2) -0.0050(18) -0.0085(19) 0.0005(18)
N40 0.019(2) 0.018(2) 0.013(2) -0.0055(17) -0.0011(18) -0.0031(18)
N41 0.028(3) 0.013(2) 0.024(3) -0.0043(19) -0.007(2) -0.002(2)
C1 0.021(3) 0.023(3) 0.022(3) -0.003(2) -0.002(2) 0.004(2)
C2 0.029(3) 0.028(3) 0.021(3) 0.000(2) 0.006(3) 0.005(3)
C3 0.035(3) 0.024(3) 0.023(3) 0.006(2) 0.001(3) 0.000(3)
C4 0.026(3) 0.024(3) 0.024(3) -0.002(2) -0.002(3) 0.012(2)
C5 0.028(3) 0.019(3) 0.028(3) -0.007(2) -0.007(3) 0.005(2)
C6 0.027(3) 0.022(3) 0.028(3) 0.000(2) -0.004(3) -0.003(2)
C7 0.058(4) 0.038(4) 0.023(3) -0.003(3) -0.011(3) 0.010(3)
C9 0.020(3) 0.020(3) 0.023(3) -0.008(2) -0.008(2) -0.003(2)
C10 0.027(3) 0.026(3) 0.031(3) -0.003(3) -0.008(3) -0.006(2)
C11 0.016(3) 0.041(4) 0.036(4) -0.006(3) -0.001(3) -0.001(3)
C12 0.023(3) 0.031(3) 0.039(4) -0.004(3) -0.009(3) 0.010(3)
C13 0.031(3) 0.020(3) 0.029(3) 0.001(2) -0.009(3) 0.002(2)
C14 0.024(3) 0.019(3) 0.021(3) -0.004(2) -0.008(2) 0.000(2)
C15 0.023(3) 0.021(3) 0.025(3) -0.001(2) -0.009(3) 0.000(2)
C18 0.028(3) 0.019(3) 0.020(3) -0.009(2) -0.009(2) 0.000(2)
C19 0.029(3) 0.016(3) 0.023(3) -0.003(2) -0.005(3) -0.005(2)
C20 0.035(3) 0.025(3) 0.028(3) -0.005(2) -0.009(3) -0.002(3)
C21 0.051(4) 0.027(3) 0.023(3) 0.000(3) -0.005(3) -0.009(3)
C22 0.041(4) 0.033(4) 0.027(3) -0.011(3) 0.003(3) -0.012(3)
C23 0.030(3) 0.029(3) 0.032(3) -0.015(3) -0.001(3) -0.001(3)
C24 0.033(3) 0.014(3) 0.030(3) -0.002(2) -0.007(3) -0.002(2)
C25 0.022(3) 0.017(3) 0.022(3) -0.003(2) -0.004(2) -0.003(2)
C26 0.030(3) 0.022(3) 0.022(3) -0.006(2) -0.009(3) 0.002(2)
C27 0.034(3) 0.017(3) 0.027(3) 0.001(2) -0.007(3) -0.005(2)
C28 0.037(3) 0.018(3) 0.027(3) -0.003(2) -0.009(3) 0.001(2)
C29 0.044(4) 0.025(3) 0.030(3) -0.006(3) -0.019(3) -0.001(3)
C30 0.040(4) 0.020(3) 0.026(3) -0.002(2) -0.013(3) -0.010(3)
C31 0.062(5) 0.032(4) 0.027(3) 0.001(3) -0.013(3) -0.003(3)
C33 0.021(3) 0.022(3) 0.015(3) 0.002(2) -0.003(2) -0.004(2)
C34 0.022(3) 0.035(3) 0.026(3) -0.005(3) -0.008(3) -0.001(3)
C35 0.024(3) 0.044(4) 0.030(3) 0.000(3) -0.011(3) 0.000(3)
C36 0.020(3) 0.027(3) 0.029(3) 0.002(3) 0.000(3) 0.006(2)
C37 0.030(3) 0.016(3) 0.025(3) 0.001(2) -0.005(3) 0.000(2)
C38 0.026(3) 0.018(3) 0.019(3) 0.005(2) -0.003(2) -0.002(2)
C39 0.029(3) 0.018(3) 0.014(3) -0.003(2) -0.004(2) -0.002(2)
C42 0.020(3) 0.031(3) 0.011(3) -0.001(2) 0.003(2) -0.003(2)
C43 0.021(3) 0.031(3) 0.017(3) -0.001(2) -0.004(2) -0.004(2)
C44 0.022(3) 0.041(4) 0.043(4) -0.020(3) -0.004(3) -0.002(3)
C45 0.033(4) 0.057(5) 0.039(4) -0.026(3) -0.003(3) -0.010(3)
C46 0.038(4) 0.065(5) 0.028(4) -0.003(3) -0.011(3) -0.025(3)
C47 0.044(4) 0.046(4) 0.051(4) 0.015(3) -0.028(3) -0.016(3)
C48 0.041(4) 0.026(3) 0.047(4) 0.007(3) -0.023(3) -0.011(3)
Cl1 0.0444(9) 0.0213(8) 0.0409(9) -0.0056(6) -0.0084(8) -0.0015(7)

loop_
_atom_type_symbol
_atom_type_description
_atom_type_scat_dispersion_real
_atom_type_scat_dispersion_imag
_atom_type_scat_source
C C 0.0033 0.0016 'International Tables Vol C Tables 4.2.6.8 and 6.1.1.4'
H H 0.0000 0.0000 'International Tables Vol C Tables 4.2.6.8 and 6.1.1.4'
Cl Cl 0.1484 0.1585 'International Tables Vol C Tables 4.2.6.8 and 6.1.1.4'
Lu Lu -0.4720 5.8584 'International Tables Vol C Tables 4.2.6.8 and 6.1.1.4'
N N 0.0061 0.0033 'International Tables Vol C Tables 4.2.6.8 and 6.1.1.4'
O O 0.0106 0.0060 'International Tables Vol C Tables 4.2.6.8 and 6.1.1.4'
S S 0.1246 0.1234 'International Tables Vol C Tables 4.2.6.8 and 6.1.1.4'

loop_
_geom_angle_atom_site_label_1
_geom_angle_atom_site_label_2
_geom_angle_atom_site_label_3
_geom_angle
S1 Lu1 S2 98.72(4)
O1 Lu1 S1 28.84(9)
O1 Lu1 S2 90.39(9)
O1 Lu1 O4 92.12(12)
O1 Lu1 N8 60.36(13)
O1 Lu1 N16 132.51(13)
O1 Lu1 N32 87.35(13)
O1 Lu1 N40 78.42(12)
O3 Lu1 S1 168.39(9)
O3 Lu1 S2 90.77(10)
O3 Lu1 O1 158.96(12)
O3 Lu1 O4 98.85(12)
O3 Lu1 O6 87.72(13)
O3 Lu1 N8 139.03(13)
O3 Lu1 N16 67.29(13)
O3 Lu1 N32 82.76(13)
O3 Lu1 N40 80.85(12)
O4 Lu1 S1 86.62(9)
O4 Lu1 S2 28.55(9)
O4 Lu1 N8 80.86(13)
O4 Lu1 N16 81.83(13)
O4 Lu1 N32 59.96(13)
O4 Lu1 N40 131.29(13)
O6 Lu1 S1 83.97(9)
O6 Lu1 S2 170.68(9)
O6 Lu1 O1 87.75(12)
O6 Lu1 O4 160.64(12)
O6 Lu1 N8 82.28(13)
O6 Lu1 N16 84.01(13)
O6 Lu1 N32 139.31(13)
O6 Lu1 N40 67.60(13)
N8 Lu1 S1 31.52(10)
N8 Lu1 S2 104.69(10)
N8 Lu1 N16 72.19(14)
N8 Lu1 N40 129.64(13)
N16 Lu1 S1 103.68(10)
N16 Lu1 S2 103.88(10)
N16 Lu1 N40 138.05(13)
N32 Lu1 S1 108.81(10)
N32 Lu1 S2 31.41(10)
N32 Lu1 N8 128.50(14)
N32 Lu1 N16 126.91(14)
N32 Lu1 N40 71.85(14)
N40 Lu1 S1 103.29(10)
N40 Lu1 S2 103.09(10)
O1 S1 N8 100.4(2)
O1 S1 C1 106.7(2)
O2 S1 O1 114.9(2)
O2 S1 N8 117.2(2)
O2 S1 C1 107.6(2)
N8 S1 C1 109.5(2)
O4 S2 N32 99.8(2)
O4 S2 C25 108.2(2)
O5 S2 O4 114.9(2)
O5 S2 N32 117.5(2)
O5 S2 C25 107.3(2)
N32 S2 C25 108.6(2)
S1 O1 Lu1 102.83(18)
C18 O3 Lu1 123.0(3)
S2 O4 Lu1 103.03(17)
C42 O6 Lu1 121.9(3)
S1 N8 Lu1 96.41(19)
C9 N8 Lu1 141.0(3)
C9 N8 S1 122.5(4)
N17 N16 Lu1 112.5(3)
C15 N16 Lu1 134.6(4)
C15 N16 N17 112.9(4)
N16 N17 H17 116(4)
C18 N17 N16 117.1(4)
C18 N17 H17 126(4)
S2 N32 Lu1 97.13(19)
C33 N32 Lu1 140.8(3)
C33 N32 S2 122.0(3)
N41 N40 Lu1 111.4(3)
C39 N40 Lu1 135.1(3)
C39 N40 N41 113.5(4)
N40 N41 H41 110(4)
C42 N41 N40 117.4(4)
C42 N41 H41 133(4)
C2 C1 S1 117.9(4)
C2 C1 C6 121.2(5)
C6 C1 S1 120.9(4)
C1 C2 H2 120.7
C1 C2 C3 118.6(5)
C3 C2 H2 120.7
C2 C3 H3 119.1
C2 C3 C4 121.8(5)
C4 C3 H3 119.1
C3 C4 C7 121.4(5)
C5 C4 C3 117.7(5)
C5 C4 C7 120.9(5)
C4 C5 H5 118.8
C4 C5 C6 122.4(5)
C6 C5 H5 118.8
C1 C6 H6 120.9
C5 C6 C1 118.3(5)
C5 C6 H6 120.9
C4 C7 H7A 109.5
C4 C7 H7B 109.5
C4 C7 H7C 109.5
H7A C7 H7B 109.5
H7A C7 H7C 109.5
H7B C7 H7C 109.5
N8 C9 C10 124.6(5)
N8 C9 C14 118.7(5)
C10 C9 C14 116.8(5)
C9 C10 H10 119.1
C11 C10 C9 121.8(5)
C11 C10 H10 119.1
C10 C11 H11 119.7
C10 C11 C12 120.6(5)
C12 C11 H11 119.7
C11 C12 H12 120.5
C13 C12 C11 119.1(5)
C13 C12 H12 120.5
C12 C13 H13 119.1
C12 C13 C14 121.8(5)
C14 C13 H13 119.1
C9 C14 C15 125.6(5)
C13 C14 C9 120.0(5)
C13 C14 C15 114.3(5)
N16 C15 C14 127.9(5)
N16 C15 H15 116.1
C14 C15 H15 116.1
O3 C18 N17 119.6(5)
O3 C18 C19 122.0(5)
N17 C18 C19 118.5(5)
C20 C19 C18 123.2(5)
C24 C19 C18 118.4(5)
C24 C19 C20 118.4(5)
C19 C20 H20 119.9
C21 C20 C19 120.2(5)
C21 C20 H20 119.9
C20 C21 H21 120.1
C20 C21 C22 119.8(6)
C22 C21 H21 120.1
C21 C22 H22 119.7
C23 C22 C21 120.6(6)
C23 C22 H22 119.7
C22 C23 H23 120.3
C22 C23 C24 119.4(6)
C24 C23 H23 120.3
C19 C24 H24 119.2
C23 C24 C19 121.6(5)
C23 C24 H24 119.2
C26 C25 S2 120.6(4)
C30 C25 S2 119.2(4)
C30 C25 C26 120.2(5)
C25 C26 H26 120.3
C25 C26 C27 119.4(5)
C27 C26 H26 120.3
C26 C27 H27 119.1
C26 C27 C28 121.7(5)
C28 C27 H27 119.1
C27 C28 C31 121.9(5)
C29 C28 C27 117.2(5)
C29 C28 C31 120.9(5)
C28 C29 H29 119.0
C28 C29 C30 121.9(5)
C30 C29 H29 119.0
C25 C30 C29 119.4(5)
C25 C30 H30 120.3
C29 C30 H30 120.3
C28 C31 H31A 109.5
C28 C31 H31B 109.5
C28 C31 H31C 109.5
H31A C31 H31B 109.5
H31A C31 H31C 109.5
H31B C31 H31C 109.5
N32 C33 C34 123.9(5)
N32 C33 C38 118.3(4)
C34 C33 C38 117.8(5)
C33 C34 H34 119.2
C35 C34 C33 121.5(5)
C35 C34 H34 119.2
C34 C35 H35 119.5
C36 C35 C34 121.0(5)
C36 C35 H35 119.5
C35 C36 H36 120.5
C37 C36 C35 118.9(5)
C37 C36 H36 120.5
C36 C37 H37 119.1
C36 C37 C38 121.8(5)
C38 C37 H37 119.1
C33 C38 C39 126.5(5)
C37 C38 C33 118.9(5)
C37 C38 C39 114.6(5)
N40 C39 C38 126.6(5)
N40 C39 H39 116.7
C38 C39 H39 116.7
O6 C42 N41 120.5(5)
O6 C42 C43 120.8(5)
N41 C42 C43 118.7(5)
C44 C43 C42 123.0(5)
C48 C43 C42 117.8(5)
C48 C43 C44 119.1(5)
C43 C44 H44 119.9
C45 C44 C43 120.3(6)
C45 C44 H44 119.9
C44 C45 H45 119.5
C44 C45 C46 121.1(6)
C46 C45 H45 119.5
C45 C46 H46 120.4
C45 C46 C47 119.3(6)
C47 C46 H46 120.4
C46 C47 H47 119.8
C48 C47 C46 120.4(6)
C48 C47 H47 119.8
C43 C48 C47 119.8(6)
C43 C48 H48 120.1
C47 C48 H48 120.1

loop_
_geom_bond_atom_site_label_1
_geom_bond_atom_site_label_2
_geom_bond_distance
Lu1 S1 3.0033(14)
Lu1 S2 3.0081(13)
Lu1 O1 2.301(3)
Lu1 O3 2.255(3)
Lu1 O4 2.309(3)
Lu1 O6 2.256(3)
Lu1 N8 2.384(4)
Lu1 N16 2.427(4)
Lu1 N32 2.371(4)
Lu1 N40 2.436(4)
S1 O1 1.486(4)
S1 O2 1.438(4)
S1 N8 1.580(4)
S1 C1 1.766(5)
S2 O4 1.476(4)
S2 O5 1.427(4)
S2 N32 1.580(4)
S2 C25 1.769(5)
O3 C18 1.253(6)
O6 C42 1.264(6)
N8 C9 1.393(6)
N16 N17 1.393(6)
N16 C15 1.291(6)
N17 H17 0.90(2)
N17 C18 1.340(6)
N32 C33 1.393(6)
N40 N41 1.406(6)
N40 C39 1.289(6)
N41 H41 0.872(19)
N41 C42 1.321(7)
C1 C2 1.384(7)
C1 C6 1.392(7)
C2 H2 0.9500
C2 C3 1.387(8)
C3 H3 0.9500
C3 C4 1.392(8)
C4 C5 1.382(7)
C4 C7 1.512(7)
C5 H5 0.9500
C5 C6 1.383(7)
C6 H6 0.9500
C7 H7A 0.9800
C7 H7B 0.9800
C7 H7C 0.9800
C9 C10 1.406(7)
C9 C14 1.414(7)
C10 H10 0.9500
C10 C11 1.375(7)
C11 H11 0.9500
C11 C12 1.388(8)
C12 H12 0.9500
C12 C13 1.357(7)
C13 H13 0.9500
C13 C14 1.400(7)
C14 C15 1.459(7)
C15 H15 0.9500
C18 C19 1.472(7)
C19 C20 1.399(7)
C19 C24 1.387(7)
C20 H20 0.9500
C20 C21 1.387(8)
C21 H21 0.9500
C21 C22 1.388(8)
C22 H22 0.9500
C22 C23 1.371(8)
C23 H23 0.9500
C23 C24 1.380(8)
C24 H24 0.9500
C25 C26 1.381(7)
C25 C30 1.380(7)
C26 H26 0.9500
C26 C27 1.384(7)
C27 H27 0.9500
C27 C28 1.394(7)
C28 C29 1.384(7)
C28 C31 1.504(7)
C29 H29 0.9500
C29 C30 1.384(7)
C30 H30 0.9500
C31 H31A 0.9800
C31 H31B 0.9800
C31 H31C 0.9800
C33 C34 1.396(7)
C33 C38 1.420(7)
C34 H34 0.9500
C34 C35 1.386(7)
C35 H35 0.9500
C35 C36 1.378(8)
C36 H36 0.9500
C36 C37 1.372(7)
C37 H37 0.9500
C37 C38 1.414(7)
C38 C39 1.444(7)
C39 H39 0.9500
C42 C43 1.485(7)
C43 C44 1.392(7)
C43 C48 1.378(8)
C44 H44 0.9500
C44 C45 1.358(8)
C45 H45 0.9500
C45 C46 1.365(9)
C46 H46 0.9500
C46 C47 1.381(9)
C47 H47 0.9500
C47 C48 1.380(8)
C48 H48 0.9500

loop_
_geom_hbond_atom_site_label_D
_geom_hbond_atom_site_label_H
_geom_hbond_atom_site_label_A
_geom_hbond_distance_DH
_geom_hbond_distance_HA
_geom_hbond_distance_DA
_geom_hbond_angle_DHA
N17 H17 Cl1 0.90(2) 2.18(3) 3.036(5) 159(6)

loop_
_geom_torsion_atom_site_label_1
_geom_torsion_atom_site_label_2
_geom_torsion_atom_site_label_3
_geom_torsion_atom_site_label_4
_geom_torsion
Lu1 O3 C18 N17 -3.9(7)
Lu1 O3 C18 C19 176.9(3)
Lu1 O6 C42 N41 -7.7(6)
Lu1 O6 C42 C43 171.9(3)
Lu1 N8 C9 C10 177.8(4)
Lu1 N8 C9 C14 -3.6(8)
Lu1 N16 N17 C18 7.0(5)
Lu1 N16 C15 C14 -1.3(8)
Lu1 N32 C33 C34 172.4(4)
Lu1 N32 C33 C38 -8.5(8)
Lu1 N40 N41 C42 9.4(5)
Lu1 N40 C39 C38 2.8(8)
S1 N8 C9 C10 3.4(7)
S1 N8 C9 C14 -178.0(4)
S1 C1 C2 C3 175.8(4)
S1 C1 C6 C5 -177.1(4)
S2 N32 C33 C34 -2.4(7)
S2 N32 C33 C38 176.7(4)
S2 C25 C26 C27 -178.7(4)
S2 C25 C30 C29 177.5(4)
O1 S1 N8 Lu1 1.1(2)
O1 S1 N8 C9 177.5(4)
O1 S1 C1 C2 -88.5(4)
O1 S1 C1 C6 89.2(5)
O2 S1 O1 Lu1 125.6(2)
O2 S1 N8 Lu1 -124.1(2)
O2 S1 N8 C9 52.4(5)
O2 S1 C1 C2 35.3(5)
O2 S1 C1 C6 -147.0(4)
O3 C18 C19 C20 159.9(5)
O3 C18 C19 C24 -19.7(7)
O4 S2 N32 Lu1 1.5(2)
O4 S2 N32 C33 178.2(4)
O4 S2 C25 C26 81.0(5)
O4 S2 C25 C30 -98.4(5)
O5 S2 O4 Lu1 125.1(2)
O5 S2 N32 Lu1 -123.4(2)
O5 S2 N32 C33 53.3(5)
O5 S2 C25 C26 -154.5(4)
O5 S2 C25 C30 26.1(5)
O6 C42 C43 C44 177.7(5)
O6 C42 C43 C48 0.2(8)
N8 S1 O1 Lu1 -1.1(2)
N8 S1 C1 C2 163.7(4)
N8 S1 C1 C6 -18.6(5)
N8 C9 C10 C11 179.4(5)
N8 C9 C14 C13 179.7(5)
N8 C9 C14 C15 2.5(8)
N16 N17 C18 O3 -2.7(7)
N16 N17 C18 C19 176.6(4)
N17 N16 C15 C14 179.3(5)
N17 C18 C19 C20 -19.4(8)
N17 C18 C19 C24 161.0(5)
N32 S2 O4 Lu1 -1.6(2)
N32 S2 C25 C26 -26.5(5)
N32 S2 C25 C30 154.1(4)
N32 C33 C34 C35 -179.2(5)
N32 C33 C38 C37 178.9(4)
N32 C33 C38 C39 -2.3(8)
N40 N41 C42 O6 -2.1(7)
N40 N41 C42 C43 178.2(4)
N41 N40 C39 C38 -178.8(5)
N41 C42 C43 C44 -2.7(8)
N41 C42 C43 C48 179.9(5)
C1 S1 O1 Lu1 -115.3(2)
C1 S1 N8 Lu1 113.0(2)
C1 S1 N8 C9 -70.5(4)
C1 C2 C3 C4 2.2(8)
C2 C1 C6 C5 0.6(8)
C2 C3 C4 C5 -1.1(8)
C2 C3 C4 C7 177.6(5)
C3 C4 C5 C6 -0.3(8)
C4 C5 C6 C1 0.6(8)
C6 C1 C2 C3 -1.9(8)
C7 C4 C5 C6 -179.0(5)
C9 C10 C11 C12 0.1(9)
C9 C14 C15 N16 -0.4(9)
C10 C9 C14 C13 -1.6(7)
C10 C9 C14 C15 -178.8(5)
C10 C11 C12 C13 -0.1(9)
C11 C12 C13 C14 -0.8(9)
C12 C13 C14 C9 1.6(8)
C12 C13 C14 C15 179.1(5)
C13 C14 C15 N16 -177.7(5)
C14 C9 C10 C11 0.8(8)
C15 N16 N17 C18 -173.5(5)
C18 C19 C20 C21 -179.7(5)
C18 C19 C24 C23 -179.7(5)
C19 C20 C21 C22 -0.2(8)
C20 C19 C24 C23 0.7(8)
C20 C21 C22 C23 0.1(9)
C21 C22 C23 C24 0.5(9)
C22 C23 C24 C19 -0.8(8)
C24 C19 C20 C21 -0.1(8)
C25 S2 O4 Lu1 -115.1(2)
C25 S2 N32 Lu1 114.7(2)
C25 S2 N32 C33 -68.6(4)
C25 C26 C27 C28 0.2(8)
C26 C25 C30 C29 -1.9(8)
C26 C27 C28 C29 0.1(8)
C26 C27 C28 C31 -179.5(5)
C27 C28 C29 C30 -1.4(9)
C28 C29 C30 C25 2.3(9)
C30 C25 C26 C27 0.7(8)
C31 C28 C29 C30 178.2(5)
C33 C34 C35 C36 -0.8(9)
C33 C38 C39 N40 4.7(9)
C34 C33 C38 C37 -2.0(7)
C34 C33 C38 C39 176.8(5)
C34 C35 C36 C37 0.1(8)
C35 C36 C37 C38 -0.4(8)
C36 C37 C38 C33 1.4(8)
C36 C37 C38 C39 -177.6(5)
C37 C38 C39 N40 -176.5(5)
C38 C33 C34 C35 1.7(8)
C39 N40 N41 C42 -169.4(4)
C42 C43 C44 C45 -178.6(5)
C42 C43 C48 C47 177.9(5)
C43 C44 C45 C46 1.0(10)
C44 C43 C48 C47 0.4(9)
C44 C45 C46 C47 0.1(10)
C45 C46 C47 C48 -0.9(10)
C46 C47 C48 C43 0.7(9)
C48 C43 C44 C45 -1.2(9)
